data_2227433
loop_
_publ_author_name
'Hemamalini, Madhukar'
'Fun, Hoong-Kun'

_publ_section_title
;
 2-Isopropyl-6-methyl-4-oxo-3,4-dihydropyrimidin-1-ium
 2-carboxy-4,6-dinitrophenolate monohydrate
;
_journal_coeditor_code FJ2355
_journal_issue 11
_journal_name_full 'Acta Crystallographica Section E'
_journal_page_first o2950
_journal_page_last o2951
_journal_paper_doi 10.1107/S1600536810042571
_journal_volume 66
_journal_year 2010
_chemical_formula_iupac 'C8 H13 N2 O +, C7 H3 N2 O7 -, H2 O'
_chemical_formula_moiety 'C8 H13 N2 O +, C7 H3 N2 O7 -, H2 O'
_chemical_formula_sum 'C15 H18 N4 O9'
_chemical_formula_weight 398.33
_chemical_name_systematic
;
2-Isopropyl-6-methyl-4-oxo-3,4-dihydropyrimidin-1-ium
2-carboxy-4,6-dinitrophenolate monohydrate
;
_space_group_IT_number 2
_symmetry_cell_setting triclinic
_symmetry_space_group_name_Hall '-P 1'
_symmetry_space_group_name_H-M 'P -1'
_atom_sites_solution_hydrogens geom
_atom_sites_solution_primary direct
_atom_sites_solution_secondary difmap
_audit_creation_method SHELXL-97
_cell_angle_alpha 89.727(2)
_cell_angle_beta 76.771(2)
_cell_angle_gamma 76.930(2)
_cell_formula_units_Z 2
_cell_length_a 6.6691(3)
_cell_length_b 11.3831(4)
_cell_length_c 12.2900(5)
_cell_measurement_reflns_used 6994
_cell_measurement_temperature 100.00(10)
_cell_measurement_theta_max 31.63
_cell_measurement_theta_min 2.44
_cell_volume 883.62(6)
_computing_cell_refinement 'SAINT (Bruker, 2009)'
_computing_data_collection 'APEX2 (Bruker, 2009)'
_computing_data_reduction 'SAINT (Bruker, 2009)'
_computing_molecular_graphics 'SHELXTL (Sheldrick, 2008)'
_computing_publication_material 'SHELXTL (Sheldrick, 2008) and PLATON (Spek, 2009)'
_computing_structure_refinement 'SHELXTL (Sheldrick, 2008)'
_computing_structure_solution 'SHELXTL (Sheldrick, 2008)'
_diffrn_ambient_temperature 100.00(10)
_diffrn_measured_fraction_theta_full 0.997
_diffrn_measured_fraction_theta_max 0.997
_diffrn_measurement_device_type
;
Bruker SMART APEXII CCD area-detector
;
_diffrn_measurement_method '\f and \w'
_diffrn_radiation_monochromator graphite
_diffrn_radiation_source 'fine-focus sealed tube'
_diffrn_radiation_type MoK\a
_diffrn_radiation_wavelength 0.71073
_diffrn_reflns_av_R_equivalents 0.0297
_diffrn_reflns_av_sigmaI/netI 0.0293
_diffrn_reflns_limit_h_max 8
_diffrn_reflns_limit_h_min -8
_diffrn_reflns_limit_k_max 12
_diffrn_reflns_limit_k_min -14
_diffrn_reflns_limit_l_max 15
_diffrn_reflns_limit_l_min -15
_diffrn_reflns_number 17014
_diffrn_reflns_theta_full 27.50
_diffrn_reflns_theta_max 27.50
_diffrn_reflns_theta_min 1.70
_diffrn_standards_number 0
_exptl_absorpt_coefficient_mu 0.126
_exptl_absorpt_correction_T_max 0.9872
_exptl_absorpt_correction_T_min 0.9374
_exptl_absorpt_correction_type multi-scan
_exptl_absorpt_process_details '(SADABS; Bruker, 2009)'
_exptl_crystal_colour yellow
_exptl_crystal_density_diffrn 1.497
_exptl_crystal_density_method 'not measured'
_exptl_crystal_description block
_exptl_crystal_F_000 416
_exptl_crystal_size_max 0.52
_exptl_crystal_size_mid 0.13
_exptl_crystal_size_min 0.10
_refine_diff_density_max 0.533
_refine_diff_density_min -0.303
_refine_ls_extinction_method none
_refine_ls_goodness_of_fit_ref 1.031
_refine_ls_hydrogen_treatment mixed
_refine_ls_matrix_type full
_refine_ls_number_parameters 273
_refine_ls_number_reflns 4061
_refine_ls_number_restraints 0
_refine_ls_restrained_S_all 1.031
_refine_ls_R_factor_all 0.0536
_refine_ls_R_factor_gt 0.0397
_refine_ls_shift/su_max_lt 0.001
_refine_ls_shift/su_mean 0.001
_refine_ls_structure_factor_coef Fsqd
_refine_ls_weighting_details 'calc w=1/[\s^2^(Fo^2^)+(0.0477P)^2^+0.3946P] where P=(Fo^2^+2Fc^2^)/3'
_refine_ls_weighting_scheme calc
_refine_ls_wR_factor_gt 0.0950
_refine_ls_wR_factor_ref 0.1045
_reflns_number_gt 3279
_reflns_number_total 4061
_reflns_threshold_expression I>2\s(I)
_cod_data_source_file fj2355.cif
_cod_data_source_block I
_cod_database_code 2227433
_cod_database_fobs_code 2227433

loop_
_symmetry_equiv_pos_as_xyz
'x, y, z'
'-x, -y, -z'

loop_
_atom_site_type_symbol
_atom_site_label
_atom_site_fract_x
_atom_site_fract_y
_atom_site_fract_z
_atom_site_U_iso_or_equiv
_atom_site_adp_type
_atom_site_calc_flag
_atom_site_refinement_flags
_atom_site_occupancy
_atom_site_disorder_assembly
_atom_site_disorder_group
O O1 0.30537(18) -0.17099(10) 0.14974(9) 0.0223(2) Uani d . 1 . .
O O2 0.5667(2) -0.35714(10) 0.01344(10) 0.0310(3) Uani d . 1 . .
O O3 0.4865(2) -0.36692(10) -0.14689(10) 0.0308(3) Uani d . 1 . .
O O4 0.36257(17) -0.00307(10) -0.33888(9) 0.0231(3) Uani d . 1 . .
O O5 0.23770(18) 0.16989(10) -0.24573(9) 0.0251(3) Uani d . 1 . .
O O6 0.07237(17) 0.19149(9) 0.16326(9) 0.0200(2) Uani d . 1 . .
O O7 0.14505(18) 0.02269(10) 0.25242(9) 0.0213(2) Uani d . 1 . .
H H7 0.1960 -0.0493 0.2360 0.032 Uiso calc R 1 . .
O O8 0.31892(18) 0.38518(9) 0.41955(9) 0.0220(2) Uani d . 1 . .
N N1 0.30166(19) 0.05932(11) -0.25097(10) 0.0182(3) Uani d . 1 . .
N N2 0.4862(2) -0.31082(11) -0.06121(11) 0.0206(3) Uani d . 1 . .
N N3 0.11901(19) 0.64262(11) 0.66450(10) 0.0148(3) Uani d . 1 . .
N N4 0.23843(18) 0.58272(10) 0.47925(10) 0.0144(3) Uani d . 1 . .
C C1 0.3103(2) -0.11927(13) 0.05577(12) 0.0151(3) Uani d . 1 . .
C C2 0.3897(2) -0.18173(13) -0.05146(12) 0.0156(3) Uani d . 1 . .
C C3 0.3840(2) -0.12442(13) -0.15046(12) 0.0158(3) Uani d . 1 . .
H H3A 0.4330 -0.1682 -0.2188 0.019 Uiso calc R 1 . .
C C4 0.3044(2) -0.00117(13) -0.14625(12) 0.0153(3) Uani d . 1 . .
C C5 0.2283(2) 0.06623(13) -0.04535(12) 0.0150(3) Uani d . 1 . .
H H5A 0.1774 0.1494 -0.0446 0.018 Uiso calc R 1 . .
C C6 0.2289(2) 0.00879(13) 0.05385(12) 0.0139(3) Uani d . 1 . .
C C7 0.1427(2) 0.08136(13) 0.16144(12) 0.0157(3) Uani d . 1 . .
C C8 0.2598(2) 0.45827(13) 0.49893(12) 0.0158(3) Uani d . 1 . .
C C9 0.2071(2) 0.43350(13) 0.61585(12) 0.0159(3) Uani d . 1 . .
H H9A 0.2214 0.3538 0.6364 0.019 Uiso calc R 1 . .
C C10 0.1374(2) 0.52333(13) 0.69601(12) 0.0159(3) Uani d . 1 . .
C C11 0.1694(2) 0.67070(13) 0.55878(12) 0.0142(3) Uani d . 1 . .
C C12 0.1447(2) 0.80024(12) 0.52940(12) 0.0151(3) Uani d . 1 . .
H H12A 0.1079 0.8501 0.5990 0.018 Uiso calc R 1 . .
C C13 -0.0376(2) 0.83580(14) 0.47027(14) 0.0221(3) Uani d . 1 . .
H H13A -0.1654 0.8227 0.5181 0.033 Uiso calc R 1 . .
H H13B -0.0048 0.7874 0.4020 0.033 Uiso calc R 1 . .
H H13C -0.0568 0.9195 0.4537 0.033 Uiso calc R 1 . .
C C14 0.3510(2) 0.82287(13) 0.45724(13) 0.0192(3) Uani d . 1 . .
H H14A 0.4628 0.7980 0.4955 0.029 Uiso calc R 1 . .
H H14B 0.3331 0.9073 0.4438 0.029 Uiso calc R 1 . .
H H14C 0.3864 0.7774 0.3871 0.029 Uiso calc R 1 . .
C C15 0.0772(3) 0.50606(14) 0.81836(13) 0.0215(3) Uani d . 1 . .
H H15A 0.0965 0.4214 0.8310 0.032 Uiso calc R 1 . .
H H15B -0.0686 0.5459 0.8474 0.032 Uiso calc R 1 . .
H H15C 0.1647 0.5398 0.8555 0.032 Uiso calc R 1 . .
O O1W 0.3284(2) 0.60970(11) 0.25362(10) 0.0271(3) Uani d . 1 . .
H H1N3 0.066(3) 0.7030(18) 0.7187(16) 0.028(5) Uiso d . 1 . .
H H1N4 0.271(3) 0.5992(18) 0.4063(17) 0.032(5) Uiso d . 1 . .
H H2W1 0.339(3) 0.667(2) 0.2096(17) 0.035(5) Uiso d . 1 . .
H H1W1 0.377(4) 0.544(2) 0.2154(19) 0.044(6) Uiso d . 1 . .

loop_
_atom_site_aniso_label
_atom_site_aniso_U_11
_atom_site_aniso_U_22
_atom_site_aniso_U_33
_atom_site_aniso_U_12
_atom_site_aniso_U_13
_atom_site_aniso_U_23
O1 0.0296(6) 0.0173(5) 0.0173(5) -0.0039(5) -0.0015(4) 0.0032(4)
O2 0.0424(7) 0.0207(6) 0.0229(6) 0.0050(5) -0.0056(5) 0.0036(5)
O3 0.0487(8) 0.0171(6) 0.0231(6) -0.0034(5) -0.0054(5) -0.0076(5)
O4 0.0289(6) 0.0268(6) 0.0137(5) -0.0082(5) -0.0031(4) -0.0002(5)
O5 0.0344(6) 0.0173(6) 0.0230(6) -0.0043(5) -0.0075(5) 0.0060(5)
O6 0.0244(6) 0.0138(5) 0.0183(5) -0.0014(4) -0.0006(4) -0.0027(4)
O7 0.0287(6) 0.0153(5) 0.0149(5) -0.0002(5) 0.0004(4) -0.0004(4)
O8 0.0323(6) 0.0137(5) 0.0175(6) -0.0029(5) -0.0031(5) -0.0019(4)
N1 0.0184(6) 0.0198(7) 0.0179(7) -0.0074(5) -0.0047(5) 0.0035(5)
N2 0.0240(7) 0.0153(6) 0.0186(7) -0.0035(5) 0.0018(5) 0.0001(5)
N3 0.0166(6) 0.0122(6) 0.0140(6) -0.0024(5) -0.0017(5) -0.0006(5)
N4 0.0171(6) 0.0116(6) 0.0130(6) -0.0026(5) -0.0013(5) 0.0010(5)
C1 0.0136(7) 0.0169(7) 0.0151(7) -0.0059(5) -0.0014(5) 0.0016(6)
C2 0.0161(7) 0.0122(7) 0.0174(7) -0.0032(5) -0.0020(5) -0.0006(5)
C3 0.0166(7) 0.0179(7) 0.0137(7) -0.0072(6) -0.0016(5) -0.0019(6)
C4 0.0152(7) 0.0195(7) 0.0130(7) -0.0076(6) -0.0032(5) 0.0034(6)
C5 0.0132(7) 0.0135(7) 0.0186(7) -0.0046(5) -0.0028(5) 0.0008(6)
C6 0.0116(6) 0.0149(7) 0.0151(7) -0.0043(5) -0.0014(5) -0.0007(5)
C7 0.0134(7) 0.0169(7) 0.0159(7) -0.0047(5) -0.0003(5) -0.0009(6)
C8 0.0156(7) 0.0132(7) 0.0182(7) -0.0028(5) -0.0035(5) 0.0004(6)
C9 0.0178(7) 0.0112(7) 0.0181(7) -0.0030(5) -0.0036(6) 0.0036(6)
C10 0.0147(7) 0.0157(7) 0.0175(7) -0.0039(6) -0.0041(5) 0.0033(6)
C11 0.0117(6) 0.0143(7) 0.0163(7) -0.0028(5) -0.0027(5) -0.0001(5)
C12 0.0183(7) 0.0105(7) 0.0154(7) -0.0033(5) -0.0019(5) -0.0001(5)
C13 0.0222(8) 0.0136(7) 0.0319(9) -0.0033(6) -0.0099(7) 0.0055(6)
C14 0.0203(7) 0.0138(7) 0.0221(8) -0.0051(6) -0.0008(6) 0.0007(6)
C15 0.0267(8) 0.0189(8) 0.0176(8) -0.0048(6) -0.0031(6) 0.0021(6)
O1W 0.0475(8) 0.0128(6) 0.0158(6) -0.0038(5) -0.0005(5) 0.0009(5)

loop_
_atom_type_symbol
_atom_type_description
_atom_type_scat_dispersion_real
_atom_type_scat_dispersion_imag
_atom_type_scat_source
C C 0.0033 0.0016 'International Tables Vol C Tables 4.2.6.8 and 6.1.1.4'
H H 0.0000 0.0000 'International Tables Vol C Tables 4.2.6.8 and 6.1.1.4'
N N 0.0061 0.0033 'International Tables Vol C Tables 4.2.6.8 and 6.1.1.4'
O O 0.0106 0.0060 'International Tables Vol C Tables 4.2.6.8 and 6.1.1.4'

loop_
_geom_angle_atom_site_label_1
_geom_angle_atom_site_label_2
_geom_angle_atom_site_label_3
_geom_angle_site_symmetry_1
_geom_angle_site_symmetry_3
_geom_angle
_geom_angle_publ_flag
C7 O7 H7 . . 109.5 ?
O4 N1 O5 . . 124.05(12) ?
O4 N1 C4 . . 118.14(12) ?
O5 N1 C4 . . 117.81(12) ?
O2 N2 O3 . . 123.54(13) ?
O2 N2 C2 . . 119.12(12) ?
O3 N2 C2 . . 117.31(12) ?
C11 N3 C10 . . 122.35(13) ?
C11 N3 H1N3 . . 119.1(12) ?
C10 N3 H1N3 . . 118.5(12) ?
C11 N4 C8 . . 124.54(12) ?
C11 N4 H1N4 . . 121.1(12) ?
C8 N4 H1N4 . . 114.3(12) ?
O1 C1 C2 . . 124.18(13) ?
O1 C1 C6 . . 120.48(13) ?
C2 C1 C6 . . 115.33(12) ?
C3 C2 C1 . . 122.73(13) ?
C3 C2 N2 . . 116.52(13) ?
C1 C2 N2 . . 120.74(12) ?
C4 C3 C2 . . 118.90(13) ?
C4 C3 H3A . . 120.5 ?
C2 C3 H3A . . 120.5 ?
C3 C4 C5 . . 121.76(13) ?
C3 C4 N1 . . 118.76(13) ?
C5 C4 N1 . . 119.48(13) ?
C6 C5 C4 . . 119.48(13) ?
C6 C5 H5A . . 120.3 ?
C4 C5 H5A . . 120.3 ?
C5 C6 C1 . . 121.77(13) ?
C5 C6 C7 . . 119.05(13) ?
C1 C6 C7 . . 119.18(12) ?
O6 C7 O7 . . 122.30(13) ?
O6 C7 C6 . . 121.12(13) ?
O7 C7 C6 . . 116.58(12) ?
O8 C8 N4 . . 119.20(13) ?
O8 C8 C9 . . 127.19(13) ?
N4 C8 C9 . . 113.61(12) ?
C10 C9 C8 . . 121.41(13) ?
C10 C9 H9A . . 119.3 ?
C8 C9 H9A . . 119.3 ?
C9 C10 N3 . . 118.94(13) ?
C9 C10 C15 . . 124.98(13) ?
N3 C10 C15 . . 116.08(13) ?
N3 C11 N4 . . 119.11(13) ?
N3 C11 C12 . . 120.22(13) ?
N4 C11 C12 . . 120.66(12) ?
C11 C12 C14 . . 111.37(12) ?
C11 C12 C13 . . 109.34(11) ?
C14 C12 C13 . . 111.33(12) ?
C11 C12 H12A . . 108.2 ?
C14 C12 H12A . . 108.2 ?
C13 C12 H12A . . 108.2 ?
C12 C13 H13A . . 109.5 ?
C12 C13 H13B . . 109.5 ?
H13A C13 H13B . . 109.5 ?
C12 C13 H13C . . 109.5 ?
H13A C13 H13C . . 109.5 ?
H13B C13 H13C . . 109.5 ?
C12 C14 H14A . . 109.5 ?
C12 C14 H14B . . 109.5 ?
H14A C14 H14B . . 109.5 ?
C12 C14 H14C . . 109.5 ?
H14A C14 H14C . . 109.5 ?
H14B C14 H14C . . 109.5 ?
C10 C15 H15A . . 109.5 ?
C10 C15 H15B . . 109.5 ?
H15A C15 H15B . . 109.5 ?
C10 C15 H15C . . 109.5 ?
H15A C15 H15C . . 109.5 ?
H15B C15 H15C . . 109.5 ?
H2W1 O1W H1W1 . . 108(2) ?

loop_
_geom_bond_atom_site_label_1
_geom_bond_atom_site_label_2
_geom_bond_site_symmetry_2
_geom_bond_distance
_geom_bond_publ_flag
O1 C1 . 1.2909(17) ?
O2 N2 . 1.2250(17) ?
O3 N2 . 1.2334(17) ?
O4 N1 . 1.2299(16) ?
O5 N1 . 1.2311(16) ?
O6 C7 . 1.2335(17) ?
O7 C7 . 1.3010(17) ?
O7 H7 . 0.8200 ?
O8 C8 . 1.2177(18) ?
N1 C4 . 1.4586(18) ?
N2 C2 . 1.4581(18) ?
N3 C11 . 1.3221(18) ?
N3 C10 . 1.3965(18) ?
N3 H1N3 . 0.91(2) ?
N4 C11 . 1.3285(19) ?
N4 C8 . 1.4166(18) ?
N4 H1N4 . 0.90(2) ?
C1 C2 . 1.429(2) ?
C1 C6 . 1.438(2) ?
C2 C3 . 1.382(2) ?
C3 C4 . 1.380(2) ?
C3 H3A . 0.9300 ?
C4 C5 . 1.389(2) ?
C5 C6 . 1.3811(19) ?
C5 H5A . 0.9300 ?
C6 C7 . 1.486(2) ?
C8 C9 . 1.441(2) ?
C9 C10 . 1.348(2) ?
C9 H9A . 0.9300 ?
C10 C15 . 1.489(2) ?
C11 C12 . 1.4981(19) ?
C12 C14 . 1.5314(19) ?
C12 C13 . 1.533(2) ?
C12 H12A . 0.9800 ?
C13 H13A . 0.9600 ?
C13 H13B . 0.9600 ?
C13 H13C . 0.9600 ?
C14 H14A . 0.9600 ?
C14 H14B . 0.9600 ?
C14 H14C . 0.9600 ?
C15 H15A . 0.9600 ?
C15 H15B . 0.9600 ?
C15 H15C . 0.9600 ?
O1W H2W1 . 0.85(2) ?
O1W H1W1 . 0.84(2) ?

loop_
_geom_hbond_atom_site_label_D
_geom_hbond_atom_site_label_H
_geom_hbond_atom_site_label_A
_geom_hbond_site_symmetry_A
_geom_hbond_distance_DH
_geom_hbond_distance_HA
_geom_hbond_distance_DA
_geom_hbond_angle_DHA
_geom_hbond_publ_flag
N3 H1N3 O6 2_566 0.91(2) 1.817(19) 2.7180(16) 170(2) yes
N4 H1N4 O1W . 0.90(2) 1.84(2) 2.7309(17) 171(2) yes
O1W H2W1 O1 1_565 0.85(2) 1.97(2) 2.7878(16) 162(2) yes
O1W H1W1 O3 2_655 0.84(2) 2.11(2) 2.9381(17) 170(2) yes
O7 H7 O1 . 0.82 1.67 2.4370(16) 156 yes
C9 H9A O5 1_556 0.93 2.54 3.4312(18) 161 yes
C12 H12A O7 2_566 0.98 2.41 3.3023(18) 152 yes
C14 H14B O4 2_665 0.96 2.60 3.2318(19) 124 yes
C15 H15C O3 1_566 0.96 2.60 3.471(2) 152 yes

loop_
_geom_torsion_atom_site_label_1
_geom_torsion_atom_site_label_2
_geom_torsion_atom_site_label_3
_geom_torsion_atom_site_label_4
_geom_torsion_site_symmetry_1
_geom_torsion_site_symmetry_2
_geom_torsion_site_symmetry_3
_geom_torsion_site_symmetry_4
_geom_torsion
_geom_torsion_publ_flag
O1 C1 C2 C3 . . . . 177.02(13) ?
C6 C1 C2 C3 . . . . -1.7(2) ?
O1 C1 C2 N2 . . . . -4.3(2) ?
C6 C1 C2 N2 . . . . 176.93(12) ?
O2 N2 C2 C3 . . . . 153.14(14) ?
O3 N2 C2 C3 . . . . -24.99(19) ?
O2 N2 C2 C1 . . . . -25.6(2) ?
O3 N2 C2 C1 . . . . 156.26(13) ?
C1 C2 C3 C4 . . . . 2.0(2) ?
N2 C2 C3 C4 . . . . -176.69(12) ?
C2 C3 C4 C5 . . . . -0.6(2) ?
C2 C3 C4 N1 . . . . 179.06(12) ?
O4 N1 C4 C3 . . . . 2.98(19) ?
O5 N1 C4 C3 . . . . -177.24(13) ?
O4 N1 C4 C5 . . . . -177.33(12) ?
O5 N1 C4 C5 . . . . 2.45(19) ?
C3 C4 C5 C6 . . . . -1.0(2) ?
N1 C4 C5 C6 . . . . 179.34(12) ?
C4 C5 C6 C1 . . . . 1.2(2) ?
C4 C5 C6 C7 . . . . -178.63(12) ?
O1 C1 C6 C5 . . . . -178.73(13) ?
C2 C1 C6 C5 . . . . 0.07(19) ?
O1 C1 C6 C7 . . . . 1.1(2) ?
C2 C1 C6 C7 . . . . 179.94(12) ?
C5 C6 C7 O6 . . . . -0.5(2) ?
C1 C6 C7 O6 . . . . 179.66(13) ?
C5 C6 C7 O7 . . . . 179.34(12) ?
C1 C6 C7 O7 . . . . -0.53(19) ?
C11 N4 C8 O8 . . . . 177.87(13) ?
C11 N4 C8 C9 . . . . -2.37(19) ?
O8 C8 C9 C10 . . . . -178.07(15) ?
N4 C8 C9 C10 . . . . 2.18(19) ?
C8 C9 C10 N3 . . . . -0.8(2) ?
C8 C9 C10 C15 . . . . 179.28(13) ?
C11 N3 C10 C9 . . . . -0.6(2) ?
C11 N3 C10 C15 . . . . 179.26(13) ?
C10 N3 C11 N4 . . . . 0.5(2) ?
C10 N3 C11 C12 . . . . 179.41(12) ?
C8 N4 C11 N3 . . . . 1.1(2) ?
C8 N4 C11 C12 . . . . -177.78(12) ?
N3 C11 C12 C14 . . . . 126.27(14) ?
N4 C11 C12 C14 . . . . -54.87(17) ?
N3 C11 C12 C13 . . . . -110.27(15) ?
N4 C11 C12 C13 . . . . 68.59(17) ?
